data_4339929
loop_
_publ_author_name
'Yang, Lei'
'Powell, Douglas R.'
'Klein, Eric L.'
'Grohmann, Andreas'
'Houser, Robert P.'

_publ_section_title
;
 Delocalized mixed-valence bi- and trinuclear complexes with short Cu-Cu
 bonds.
;
_journal_issue 17
_journal_name_full 'Inorganic chemistry'
_journal_page_first 6831
_journal_page_last 6833
_journal_paper_doi 10.1021/ic7010474
_journal_volume 46
_journal_year 2007
_chemical_formula_moiety 'C16 H18 Cu2 N4 O2, C F3 O3 S'
_chemical_formula_sum 'C17 H18 Cu2 F3 N4 O5 S'
_chemical_formula_weight 574.49
_chemical_name_systematic
; 
 ? 
;
_space_group_IT_number 15
_symmetry_cell_setting monoclinic
_symmetry_space_group_name_Hall '-C 2yc'
_symmetry_space_group_name_H-M 'C 1 2/c 1'
_atom_sites_solution_hydrogens geom
_atom_sites_solution_primary direct
_atom_sites_solution_secondary difmap
_audit_creation_method SHELXL-97
_cell_angle_alpha 90.00
_cell_angle_beta 102.735(2)
_cell_angle_gamma 90.00
_cell_formula_units_Z 8
_cell_length_a 27.741(6)
_cell_length_b 11.365(2)
_cell_length_c 13.468(3)
_cell_measurement_reflns_used 5176
_cell_measurement_temperature 120(2)
_cell_measurement_theta_max 27.07
_cell_measurement_theta_min 2.38
_cell_volume 4141.7(15)
_computing_cell_refinement 'Bruker SMART'
_computing_data_collection 'Bruker SMART'
_computing_data_reduction 'Bruker SAINT'
_computing_molecular_graphics 'SHELXTL (Sheldrick, 2000)'
_computing_publication_material 'SHELXTL (Sheldrick, 2000)'
_computing_structure_refinement 'SHELXTL (Sheldrick, 2000)'
_computing_structure_solution 'SHELXTL (Sheldrick, 2000)'
_diffrn_ambient_temperature 120(2)
_diffrn_measured_fraction_theta_full 0.994
_diffrn_measured_fraction_theta_max 0.986
_diffrn_measurement_device_type 'CCD Bruker APEX'
_diffrn_measurement_method '\w scans'
_diffrn_radiation_monochromator graphite
_diffrn_radiation_source 'fine-focus sealed tube'
_diffrn_radiation_type MoK\a
_diffrn_radiation_wavelength 0.71073
_diffrn_reflns_av_R_equivalents 0.0749
_diffrn_reflns_av_sigmaI/netI 0.0808
_diffrn_reflns_limit_h_max 35
_diffrn_reflns_limit_h_min -35
_diffrn_reflns_limit_k_max 14
_diffrn_reflns_limit_k_min -14
_diffrn_reflns_limit_l_max 17
_diffrn_reflns_limit_l_min -17
_diffrn_reflns_number 16425
_diffrn_reflns_theta_full 26.00
_diffrn_reflns_theta_max 27.11
_diffrn_reflns_theta_min 1.94
_diffrn_standards_number 0
_exptl_absorpt_coefficient_mu 2.220
_exptl_absorpt_correction_T_max 0.959
_exptl_absorpt_correction_T_min 0.773
_exptl_absorpt_correction_type multi-scan
_exptl_absorpt_process_details 'SADABS (Sheldrick, 2002)'
_exptl_crystal_colour purple
_exptl_crystal_density_diffrn 1.843
_exptl_crystal_density_method 'not measured'
_exptl_crystal_description needle
_exptl_crystal_F_000 2312
_exptl_crystal_size_max 0.12
_exptl_crystal_size_mid 0.04
_exptl_crystal_size_min 0.02
_refine_diff_density_max 1.519
_refine_diff_density_min -0.613
_refine_diff_density_rms 0.127
_refine_ls_extinction_method none
_refine_ls_goodness_of_fit_ref 1.030
_refine_ls_hydrogen_treatment constr
_refine_ls_matrix_type full
_refine_ls_number_parameters 291
_refine_ls_number_reflns 4517
_refine_ls_number_restraints 0
_refine_ls_restrained_S_all 1.030
_refine_ls_R_factor_all 0.1174
_refine_ls_R_factor_gt 0.0566
_refine_ls_shift/su_max 0.000
_refine_ls_shift/su_mean 0.000
_refine_ls_structure_factor_coef Fsqd
_refine_ls_weighting_details 'calc w=1/[\s^2^(Fo^2^)+(0.0654P)^2^] where P=(Fo^2^+2Fc^2^)/3'
_refine_ls_weighting_scheme calc
_refine_ls_wR_factor_gt 0.1191
_refine_ls_wR_factor_ref 0.1400
_reflns_number_gt 2719
_reflns_number_total 4517
_reflns_threshold_expression I>2\s(I)
_cod_data_source_file ic7010474-file003.cif
_cod_data_source_block compound_1
_cod_depositor_comments
;
The following automatic conversions were performed:

'_symmetry_cell_setting' value 'Monoclinic' changed to 'monoclinic'
according to
/usr/data/users/saulius/automatic-downloads/retrospective/ACS/lib/dictionaries/cif_core.dic
dictionary named 'cif_core.dic' version 2.4.2 from 2011-04-26.

Automatic conversion script
Id: cif_fix_values 2281 2013-09-26 08:29:07Z andrius 
;
_cod_original_cell_volume 4141.7(14)
_cod_original_sg_symbol_H-M 'C 2/c '
_cod_database_code 4339929

loop_
_symmetry_equiv_pos_as_xyz
'x, y, z'
'-x, y, -z+1/2'
'x+1/2, y+1/2, z'
'-x+1/2, y+1/2, -z+1/2'
'-x, -y, -z'
'x, -y, z-1/2'
'-x+1/2, -y+1/2, -z'
'x+1/2, -y+1/2, z-1/2'

loop_
_atom_site_label
_atom_site_type_symbol
_atom_site_fract_x
_atom_site_fract_y
_atom_site_fract_z
_atom_site_U_iso_or_equiv
_atom_site_adp_type
_atom_site_occupancy
_atom_site_symmetry_multiplicity
_atom_site_calc_flag
_atom_site_refinement_flags
Cu1 Cu 0.07878(2) 0.46332(5) 0.19919(4) 0.02387(15) Uani 1 1 d .
Cu2 Cu -0.00679(2) 0.44507(5) 0.12397(4) 0.02542(15) Uani 1 1 d .
O1 O -0.00153(11) 0.2798(3) 0.1291(2) 0.0269(8) Uani 1 1 d .
O2 O 0.07340(12) 0.6270(3) 0.1862(2) 0.0287(8) Uani 1 1 d .
N1 N 0.15222(14) 0.4494(3) 0.2614(3) 0.0267(9) Uani 1 1 d .
N2 N 0.07911(14) 0.2974(3) 0.2022(3) 0.0237(9) Uani 1 1 d .
N3 N -0.07909(14) 0.4547(3) 0.0573(3) 0.0252(9) Uani 1 1 d .
N4 N -0.00794(14) 0.6078(3) 0.1156(3) 0.0261(10) Uani 1 1 d .
C1 C 0.18605(19) 0.5357(4) 0.2874(3) 0.0328(12) Uani 1 1 d .
H1A H 0.1755 0.6153 0.2789 0.039 Uiso 1 1 calc R
C2 C 0.23563(18) 0.5121(5) 0.3259(4) 0.0350(13) Uani 1 1 d .
H2A H 0.2589 0.5741 0.3439 0.042 Uiso 1 1 calc R
C3 C 0.2502(2) 0.3963(5) 0.3375(4) 0.0435(15) Uani 1 1 d .
H3A H 0.2840 0.3776 0.3638 0.052 Uiso 1 1 calc R
C4 C 0.21638(19) 0.3085(5) 0.3114(4) 0.0378(14) Uani 1 1 d .
H4A H 0.2266 0.2286 0.3189 0.045 Uiso 1 1 calc R
C5 C 0.16751(17) 0.3358(4) 0.2741(3) 0.0268(12) Uani 1 1 d .
C6 C 0.12791(17) 0.2440(4) 0.2451(3) 0.0298(12) Uani 1 1 d .
H6A H 0.1368 0.1901 0.1942 0.036 Uiso 1 1 calc R
H6B H 0.1259 0.1970 0.3059 0.036 Uiso 1 1 calc R
C7 C 0.04076(18) 0.2334(4) 0.1670(3) 0.0282(12) Uani 1 1 d .
C8 C 0.04264(19) 0.1024(4) 0.1673(4) 0.0336(13) Uani 1 1 d .
H8A H 0.0556 0.0744 0.2369 0.050 Uiso 1 1 calc R
H8B H 0.0642 0.0757 0.1233 0.050 Uiso 1 1 calc R
H8C H 0.0093 0.0710 0.1421 0.050 Uiso 1 1 calc R
C9 C -0.11035(18) 0.3664(4) 0.0284(3) 0.0309(12) Uani 1 1 d .
H9A H -0.0984 0.2882 0.0400 0.037 Uiso 1 1 calc R
C10 C -0.15912(19) 0.3832(4) -0.0175(3) 0.0332(13) Uani 1 1 d .
H10A H -0.1809 0.3184 -0.0363 0.040 Uiso 1 1 calc R
C11 C -0.17560(18) 0.4980(5) -0.0356(3) 0.0368(14) Uani 1 1 d .
H11A H -0.2091 0.5135 -0.0674 0.044 Uiso 1 1 calc R
C12 C -0.14290(18) 0.5895(4) -0.0070(3) 0.0296(12) Uani 1 1 d .
H12A H -0.1539 0.6684 -0.0194 0.035 Uiso 1 1 calc R
C13 C -0.09477(18) 0.5676(4) 0.0390(3) 0.0258(11) Uani 1 1 d .
C14 C -0.05636(18) 0.6616(4) 0.0747(4) 0.0329(13) Uani 1 1 d .
H14A H -0.0542 0.7138 0.0170 0.040 Uiso 1 1 calc R
H14B H -0.0662 0.7100 0.1280 0.040 Uiso 1 1 calc R
C15 C 0.03128(18) 0.6734(4) 0.1462(3) 0.0282(12) Uani 1 1 d .
C16 C 0.0316(2) 0.8049(4) 0.1354(4) 0.0382(14) Uani 1 1 d .
H16A H 0.0586 0.8381 0.1871 0.057 Uiso 1 1 calc R
H16B H 0.0000 0.8369 0.1445 0.057 Uiso 1 1 calc R
H16C H 0.0362 0.8255 0.0674 0.057 Uiso 1 1 calc R
S1 S 0.13232(5) 0.97309(11) 0.45733(9) 0.0329(3) Uani 1 1 d .
F3 F 0.16059(14) 0.9754(3) 0.2833(2) 0.0641(10) Uani 1 1 d .
F2 F 0.14770(13) 0.8053(3) 0.3342(3) 0.0612(10) Uani 1 1 d .
F1 F 0.21203(12) 0.8938(4) 0.4059(3) 0.0840(13) Uani 1 1 d .
O5 O 0.14680(15) 0.8952(3) 0.5417(3) 0.0458(10) Uani 1 1 d .
O4 O 0.08174(13) 0.9663(4) 0.4047(3) 0.0519(11) Uani 1 1 d .
O3 O 0.15197(17) 1.0886(3) 0.4744(3) 0.0602(13) Uani 1 1 d .
C17 C 0.1650(2) 0.9117(5) 0.3655(4) 0.0410(14) Uani 1 1 d .

loop_
_atom_site_aniso_label
_atom_site_aniso_U_11
_atom_site_aniso_U_22
_atom_site_aniso_U_33
_atom_site_aniso_U_23
_atom_site_aniso_U_13
_atom_site_aniso_U_12
Cu1 0.0302(3) 0.0192(3) 0.0228(3) 0.0000(2) 0.0070(2) 0.0008(3)
Cu2 0.0293(3) 0.0224(3) 0.0254(3) 0.0000(2) 0.0077(2) 0.0001(3)
O1 0.0332(18) 0.0166(16) 0.0310(17) 0.0009(14) 0.0071(14) 0.0007(14)
O2 0.0348(19) 0.0198(17) 0.0303(17) 0.0022(14) 0.0047(15) 0.0010(15)
N1 0.034(2) 0.029(2) 0.0192(18) -0.0008(16) 0.0107(16) -0.0045(18)
N2 0.037(2) 0.0113(18) 0.0241(19) 0.0034(15) 0.0099(17) 0.0026(17)
N3 0.034(2) 0.023(2) 0.0205(18) -0.0033(16) 0.0103(16) 0.0004(18)
N4 0.029(2) 0.028(2) 0.0203(18) 0.0022(17) 0.0040(16) 0.0082(18)
C1 0.046(3) 0.029(3) 0.025(2) -0.003(2) 0.011(2) 0.001(2)
C2 0.028(3) 0.047(3) 0.029(3) -0.001(2) 0.005(2) -0.010(2)
C3 0.036(3) 0.051(4) 0.042(3) 0.005(3) 0.005(3) 0.004(3)
C4 0.040(3) 0.039(3) 0.034(3) 0.002(2) 0.009(2) 0.006(3)
C5 0.035(3) 0.027(3) 0.018(2) 0.0016(19) 0.004(2) 0.006(2)
C6 0.032(3) 0.024(3) 0.032(3) 0.004(2) 0.005(2) 0.006(2)
C7 0.043(3) 0.021(3) 0.023(2) 0.0052(19) 0.012(2) 0.003(2)
C8 0.041(3) 0.018(3) 0.045(3) 0.007(2) 0.016(2) 0.003(2)
C9 0.042(3) 0.025(3) 0.026(2) 0.004(2) 0.010(2) 0.000(2)
C10 0.036(3) 0.035(3) 0.028(2) -0.004(2) 0.007(2) -0.007(2)
C11 0.027(3) 0.057(4) 0.025(3) -0.002(2) 0.003(2) 0.012(3)
C12 0.044(3) 0.021(3) 0.025(2) 0.003(2) 0.009(2) 0.011(2)
C13 0.034(3) 0.029(3) 0.018(2) -0.0025(19) 0.0138(19) -0.003(2)
C14 0.037(3) 0.036(3) 0.025(2) -0.002(2) 0.005(2) 0.007(2)
C15 0.037(3) 0.030(3) 0.019(2) -0.0017(19) 0.009(2) 0.001(2)
C16 0.046(3) 0.023(3) 0.043(3) -0.003(2) 0.003(3) 0.002(2)
S1 0.0444(8) 0.0240(7) 0.0299(6) 0.0022(5) 0.0075(5) -0.0007(6)
F3 0.103(3) 0.049(2) 0.0528(19) 0.0181(16) 0.0443(19) 0.0225(19)
F2 0.077(2) 0.042(2) 0.070(2) -0.0101(17) 0.0294(19) -0.0061(18)
F1 0.037(2) 0.124(4) 0.089(3) -0.006(3) 0.010(2) 0.007(2)
O5 0.071(3) 0.031(2) 0.0345(19) 0.0095(16) 0.0092(18) 0.0032(19)
O4 0.033(2) 0.069(3) 0.052(2) -0.005(2) 0.0057(18) 0.007(2)
O3 0.091(3) 0.034(2) 0.049(2) 0.0005(19) 0.002(2) -0.002(2)
C17 0.033(3) 0.040(3) 0.050(3) 0.009(3) 0.009(3) 0.000(3)

loop_
_atom_type_symbol
_atom_type_description
_atom_type_scat_dispersion_real
_atom_type_scat_dispersion_imag
_atom_type_scat_source
C C 0.0033 0.0016 'International Tables Vol C Tables 4.2.6.8 and 6.1.1.4'
H H 0.0000 0.0000 'International Tables Vol C Tables 4.2.6.8 and 6.1.1.4'
N N 0.0061 0.0033 'International Tables Vol C Tables 4.2.6.8 and 6.1.1.4'
O O 0.0106 0.0060 'International Tables Vol C Tables 4.2.6.8 and 6.1.1.4'
S S 0.1246 0.1234 'International Tables Vol C Tables 4.2.6.8 and 6.1.1.4'
Cu Cu 0.3201 1.2651 'International Tables Vol C Tables 4.2.6.8 and 6.1.1.4'
F F 0.0171 0.0103 'International Tables Vol C Tables 4.2.6.8 and 6.1.1.4'

loop_
_geom_angle_atom_site_label_1
_geom_angle_atom_site_label_2
_geom_angle_atom_site_label_3
_geom_angle
O2 Cu1 N2 174.74(14)
O2 Cu1 N1 99.69(14)
N2 Cu1 N1 85.02(16)
O2 Cu1 Cu2 89.73(10)
N2 Cu1 Cu2 85.51(11)
N1 Cu1 Cu2 170.47(11)
N4 Cu2 O1 176.01(16)
N4 Cu2 N3 85.20(16)
O1 Cu2 N3 97.59(14)
N4 Cu2 Cu1 86.61(11)
O1 Cu2 Cu1 90.55(9)
N3 Cu2 Cu1 171.78(11)
C7 O1 Cu2 118.7(3)
C15 O2 Cu1 119.5(3)
C1 N1 C5 118.6(4)
C1 N1 Cu1 128.8(3)
C5 N1 Cu1 112.6(3)
C7 N2 C6 121.4(4)
C7 N2 Cu1 123.8(3)
C6 N2 Cu1 114.7(3)
C9 N3 C13 119.9(4)
C9 N3 Cu2 127.8(3)
C13 N3 Cu2 112.3(3)
C15 N4 C14 120.6(4)
C15 N4 Cu2 123.2(3)
C14 N4 Cu2 116.1(3)
N1 C1 C2 122.2(5)
N1 C1 H1A 118.9
C2 C1 H1A 118.9
C3 C2 C1 118.1(5)
C3 C2 H2A 121.0
C1 C2 H2A 121.0
C4 C3 C2 120.2(5)
C4 C3 H3A 119.9
C2 C3 H3A 119.9
C3 C4 C5 119.8(5)
C3 C4 H4A 120.1
C5 C4 H4A 120.1
N1 C5 C4 121.1(5)
N1 C5 C6 115.9(4)
C4 C5 C6 123.0(4)
N2 C6 C5 111.7(4)
N2 C6 H6A 109.3
C5 C6 H6A 109.3
N2 C6 H6B 109.3
C5 C6 H6B 109.3
H6A C6 H6B 107.9
O1 C7 N2 121.5(4)
O1 C7 C8 116.1(4)
N2 C7 C8 122.5(4)
C7 C8 H8A 109.5
C7 C8 H8B 109.5
H8A C8 H8B 109.5
C7 C8 H8C 109.5
H8A C8 H8C 109.5
H8B C8 H8C 109.5
N3 C9 C10 122.9(5)
N3 C9 H9A 118.5
C10 C9 H9A 118.5
C9 C10 C11 117.7(5)
C9 C10 H10A 121.2
C11 C10 H10A 121.2
C12 C11 C10 119.3(4)
C12 C11 H11A 120.3
C10 C11 H11A 120.3
C13 C12 C11 120.5(4)
C13 C12 H12A 119.8
C11 C12 H12A 119.8
N3 C13 C12 119.8(4)
N3 C13 C14 115.8(4)
C12 C13 C14 124.5(4)
N4 C14 C13 110.3(4)
N4 C14 H14A 109.6
C13 C14 H14A 109.6
N4 C14 H14B 109.6
C13 C14 H14B 109.6
H14A C14 H14B 108.1
O2 C15 N4 121.0(4)
O2 C15 C16 115.1(4)
N4 C15 C16 123.9(4)
C15 C16 H16A 109.5
C15 C16 H16B 109.5
H16A C16 H16B 109.5
C15 C16 H16C 109.5
H16A C16 H16C 109.5
H16B C16 H16C 109.5
O3 S1 O5 114.5(2)
O3 S1 O4 115.5(2)
O5 S1 O4 115.8(2)
O3 S1 C17 103.4(3)
O5 S1 C17 102.0(2)
O4 S1 C17 102.9(2)
F3 C17 F1 109.6(5)
F3 C17 F2 105.9(4)
F1 C17 F2 104.2(5)
F3 C17 S1 113.2(4)
F1 C17 S1 112.0(4)
F2 C17 S1 111.3(4)

loop_
_geom_bond_atom_site_label_1
_geom_bond_atom_site_label_2
_geom_bond_distance
Cu1 O2 1.872(3)
Cu1 N2 1.886(3)
Cu1 N1 2.031(4)
Cu1 Cu2 2.3756(9)
Cu2 N4 1.853(4)
Cu2 O1 1.884(3)
Cu2 N3 2.012(4)
O1 C7 1.285(5)
O2 C15 1.286(5)
N1 C1 1.350(6)
N1 C5 1.358(6)
N2 C7 1.290(6)
N2 C6 1.480(5)
N3 C9 1.327(6)
N3 C13 1.359(6)
N4 C15 1.308(6)
N4 C14 1.468(6)
C1 C2 1.385(7)
C1 H1A 0.9500
C2 C3 1.375(7)
C2 H2A 0.9500
C3 C4 1.362(7)
C3 H3A 0.9500
C4 C5 1.373(7)
C4 H4A 0.9500
C5 C6 1.503(6)
C6 H6A 0.9900
C6 H6B 0.9900
C7 C8 1.490(6)
C8 H8A 0.9800
C8 H8B 0.9800
C8 H8C 0.9800
C9 C10 1.371(7)
C9 H9A 0.9500
C10 C11 1.387(7)
C10 H10A 0.9500
C11 C12 1.377(7)
C11 H11A 0.9500
C12 C13 1.365(7)
C12 H12A 0.9500
C13 C14 1.511(7)
C14 H14A 0.9900
C14 H14B 0.9900
C15 C16 1.502(6)
C16 H16A 0.9800
C16 H16B 0.9800
C16 H16C 0.9800
S1 O3 1.420(4)
S1 O5 1.427(3)
S1 O4 1.428(4)
S1 C17 1.825(6)
F3 C17 1.306(6)
F2 C17 1.335(6)
F1 C17 1.314(6)

loop_
_geom_torsion_atom_site_label_1
_geom_torsion_atom_site_label_2
_geom_torsion_atom_site_label_3
_geom_torsion_atom_site_label_4
_geom_torsion
O2 Cu1 Cu2 N4 -0.36(15)
N2 Cu1 Cu2 N4 -178.11(16)
O2 Cu1 Cu2 O1 176.84(13)
N2 Cu1 Cu2 O1 -0.91(14)
N3 Cu2 O1 C7 179.2(3)
Cu1 Cu2 O1 C7 0.4(3)
N1 Cu1 O2 C15 178.4(3)
Cu2 Cu1 O2 C15 -0.1(3)
O2 Cu1 N1 C1 1.6(4)
N2 Cu1 N1 C1 179.2(4)
O2 Cu1 N1 C5 -176.4(3)
N2 Cu1 N1 C5 1.2(3)
N1 Cu1 N2 C7 -177.2(4)
Cu2 Cu1 N2 C7 1.7(4)
N1 Cu1 N2 C6 0.4(3)
Cu2 Cu1 N2 C6 179.4(3)
N4 Cu2 N3 C9 177.0(4)
O1 Cu2 N3 C9 -0.1(4)
N4 Cu2 N3 C13 -0.7(3)
O1 Cu2 N3 C13 -177.8(3)
N3 Cu2 N4 C15 -178.3(4)
Cu1 Cu2 N4 C15 0.9(4)
N3 Cu2 N4 C14 3.3(3)
Cu1 Cu2 N4 C14 -177.4(3)
C5 N1 C1 C2 0.3(6)
Cu1 N1 C1 C2 -177.6(3)
N1 C1 C2 C3 0.1(7)
C1 C2 C3 C4 0.0(8)
C2 C3 C4 C5 -0.5(8)
C1 N1 C5 C4 -0.8(6)
Cu1 N1 C5 C4 177.4(4)
C1 N1 C5 C6 179.2(4)
Cu1 N1 C5 C6 -2.6(5)
C3 C4 C5 N1 0.9(7)
C3 C4 C5 C6 -179.1(5)
C7 N2 C6 C5 175.9(4)
Cu1 N2 C6 C5 -1.9(5)
N1 C5 C6 N2 2.9(6)
C4 C5 C6 N2 -177.0(4)
Cu2 O1 C7 N2 0.7(6)
Cu2 O1 C7 C8 -179.1(3)
C6 N2 C7 O1 -179.4(4)
Cu1 N2 C7 O1 -1.9(6)
C6 N2 C7 C8 0.4(7)
Cu1 N2 C7 C8 177.9(3)
C13 N3 C9 C10 -1.9(7)
Cu2 N3 C9 C10 -179.4(3)
N3 C9 C10 C11 1.2(7)
C9 C10 C11 C12 -0.2(7)
C10 C11 C12 C13 -0.2(7)
C9 N3 C13 C12 1.4(6)
Cu2 N3 C13 C12 179.3(3)
C9 N3 C13 C14 -179.9(4)
Cu2 N3 C13 C14 -2.0(5)
C11 C12 C13 N3 -0.4(7)
C11 C12 C13 C14 -178.9(4)
C15 N4 C14 C13 176.5(4)
Cu2 N4 C14 C13 -5.1(5)
N3 C13 C14 N4 4.5(6)
C12 C13 C14 N4 -177.0(4)
Cu1 O2 C15 N4 0.8(6)
Cu1 O2 C15 C16 -177.5(3)
C14 N4 C15 O2 177.0(4)
Cu2 N4 C15 O2 -1.3(6)
C14 N4 C15 C16 -4.8(7)
Cu2 N4 C15 C16 176.9(4)
O3 S1 C17 F3 -55.5(4)
O5 S1 C17 F3 -174.6(4)
O4 S1 C17 F3 65.1(4)
O3 S1 C17 F1 69.1(4)
O5 S1 C17 F1 -50.0(5)
O4 S1 C17 F1 -170.4(4)
O3 S1 C17 F2 -174.7(4)
O5 S1 C17 F2 66.2(4)
O4 S1 C17 F2 -54.1(4)
